data_7201461
loop_
_publ_author_name
'Moggach, Stephen A.'
'Galloway, Kyle W.'
'Lennie, Alistair R.'
'Parois, Pascal'
'Rowantree, Niall'
'Brechin, Euan K.'
'Warren, John E.'
'Murrie, Mark'
'Parsons, Simon'

_publ_section_title
;
 Polymerisation of a Cu(II) dimer into 1D chains using high pressure
;
_journal_issue 12
_journal_name_full CrystEngComm
_journal_page_first 2601
_journal_paper_doi 10.1039/b912707k
_journal_volume 11
_journal_year 2009
_chemical_formula_moiety 'C18 H42 Cu4 N18 O16'
_chemical_formula_sum 'C18 H42 Cu4 N18 O16'
_chemical_formula_weight 1020.83
_space_group_IT_number 14
_symmetry_cell_setting monoclinic
_symmetry_space_group_name_Hall '-P 2ybc'
_symmetry_space_group_name_H-M 'P 1 21/c 1'
_atom_sites_solution_hydrogens geom
_atom_sites_solution_primary direct
_audit_creation_date 09-04-10
_audit_creation_method CRYSTALS_ver_12.87
_cell_angle_alpha 90
_cell_angle_beta 114.469(5)
_cell_angle_gamma 90
_cell_formula_units_Z 4
_cell_length_a 16.3031(13)
_cell_length_b 11.9204(5)
_cell_length_c 17.1330(8)
_cell_measurement_reflns_used 3514
_cell_measurement_temperature 293
_cell_measurement_theta_max 15
_cell_measurement_theta_min 2
_cell_volume 3030.6(3)
_computing_cell_refinement 'SAINT (Siemens ,1995)'
_computing_data_collection 'SMART (Siemens, 1993)'
_computing_data_reduction 'SAINT (Siemens ,1995)'
_computing_molecular_graphics 'CAMERON (Watkin et al., 1996)'
_computing_publication_material 'CRYSTALS (Betteridge et al., 2003)'
_computing_structure_refinement 'CRYSTALS (Betteridge et al., 2003)'
_computing_structure_solution 'SIR92 (Altomare et al., 1994)'
_diffrn_ambient_temperature 293
_diffrn_measured_fraction_theta_full 0.562
_diffrn_measured_fraction_theta_max 0.523
_diffrn_measurement_device 'Bruker Apex2'
_diffrn_measurement_device_type Area
_diffrn_measurement_method \w
_diffrn_radiation_monochromator silicon
_diffrn_radiation_type 'Synchrotron '
_diffrn_radiation_wavelength 0.47670
_diffrn_reflns_av_R_equivalents 0.057
_diffrn_reflns_limit_h_max 9
_diffrn_reflns_limit_h_min -16
_diffrn_reflns_limit_k_max 13
_diffrn_reflns_limit_k_min 0
_diffrn_reflns_limit_l_max 19
_diffrn_reflns_limit_l_min 0
_diffrn_reflns_number 16285
_diffrn_reflns_theta_full 11.852
_diffrn_reflns_theta_max 15.393
_diffrn_reflns_theta_min 0.973
_diffrn_standards_number 0
_exptl_absorpt_coefficient_mu 2.881
_exptl_absorpt_correction_T_max 0.75
_exptl_absorpt_correction_T_min 0.67
_exptl_absorpt_correction_type multi-scan
_exptl_absorpt_process_details 'SADABS (Siemens, 1996)'
_exptl_crystal_colour blue
_exptl_crystal_density_diffrn 2.237
_exptl_crystal_density_method 'not measured'
_exptl_crystal_description block
_exptl_crystal_F_000 2080
_exptl_crystal_size_max 0.20
_exptl_crystal_size_mid 0.20
_exptl_crystal_size_min 0.10
_refine_diff_density_max 0.40
_refine_diff_density_min -0.39
_refine_ls_extinction_method None
_refine_ls_goodness_of_fit_ref 0.9864
_refine_ls_hydrogen_treatment none
_refine_ls_matrix_type full
_refine_ls_number_parameters 246
_refine_ls_number_reflns 2322
_refine_ls_number_restraints 188
_refine_ls_R_factor_all 0.1113
_refine_ls_R_factor_gt 0.0722
_refine_ls_shift/su_max 0.000152
_refine_ls_structure_factor_coef Fsqd
_refine_ls_weighting_details
;
Method=
SQRT(W) = 1/(Data with the key SIGMA(/FO/) in list 6)
;
_refine_ls_weighting_scheme sigma
_refine_ls_wR_factor_all 0.0772
_refine_ls_wR_factor_gt 0.0735
_refine_ls_wR_factor_ref 0.0772
_reflns_limit_h_max 9
_reflns_limit_h_min -16
_reflns_limit_k_max 13
_reflns_limit_k_min 0
_reflns_limit_l_max 19
_reflns_limit_l_min 0
_reflns_number_gt 1661
_reflns_number_total 3790
_reflns_threshold_expression I>2.0\s(I)
_oxford_diffrn_Wilson_B_factor 0.84
_oxford_diffrn_Wilson_scale 12.23
_oxford_refine_ls_r_factor_ref 0.1113
_oxford_refine_ls_scale 0.3690(6)
_oxford_reflns_number_all 2322
_oxford_reflns_threshold_expression_ref I>-10.0\s(I)
_cod_data_source_file b912707k.txt
_cod_data_source_block cucg10_4.2GPa
_cod_depositor_comments
;
The following automatic conversions were performed:
'_symmetry_cell_setting' value 'Monoclinic' changed to 'monoclinic'
according to '/home/saulius/struct/CIF-dictionaries/cif_core.dic'
dictionary named 'cif_core.dic' version 2.4.1 from 2010-06-29.

Automatic conversion script
Id: cif_fix_enum 1527 2010-12-29 10:47:43Z saulius 
;
_cod_original_sg_symbol_H-M 'P 1 21/c 1 '
_cod_database_code 7201461

loop_
_symmetry_equiv_pos_as_xyz
x,y,z
-x,-y,-z
-x,y+1/2,-z+1/2
x,-y+1/2,z+1/2

loop_
_atom_site_label
_atom_site_type_symbol
_atom_site_fract_x
_atom_site_fract_y
_atom_site_fract_z
_atom_site_U_iso_or_equiv
_atom_site_occupancy
_atom_site_adp_type
_atom_site_refinement_flags_posn
_atom_site_refinement_flags_adp
_atom_site_refinement_flags_occupancy
_atom_site_disorder_assembly
_atom_site_disorder_group
_oxford_atom_site_special_shape
_atom_site_attached_hydrogens
Cu1 Cu 0.58836(16) 0.36697(9) 0.68739(11) 0.0185 1.0000 Uani . . . . . . .
Cu2 Cu 0.58960(17) 0.12764(9) 0.69549(11) 0.0178 1.0000 Uani . . . . . . .
Cu10 Cu 0.07684(18) 0.37646(10) 0.39640(12) 0.0272 1.0000 Uani . . . . . . .
Cu20 Cu 0.08331(18) 0.14835(10) 0.35909(12) 0.0240 1.0000 Uani . . . . . . .
C1 C 0.4386(6) 0.2467(5) 0.6879(4) 0.0165(11) 1.0000 Uiso D U . . . . .
C2 C 0.3971(9) 0.3527(6) 0.7058(7) 0.0175(13) 1.0000 Uiso D U . . . . .
C3 C 0.4142(7) 0.4580(5) 0.6657(7) 0.0175(13) 1.0000 Uiso D U . . . . .
C4 C 0.4075(6) 0.2363(8) 0.5903(4) 0.0189(12) 1.0000 Uiso D U . . . . .
C5 C 0.6315(7) 0.5504(7) 0.5953(6) 0.0226(16) 1.0000 Uiso D U . . . . .
C6 C 0.3639(11) 0.7712(6) 0.5175(5) 0.0388(19) 1.0000 Uiso D U . . . . .
C11 C -0.0740(6) 0.2657(5) 0.2656(4) 0.0234(11) 1.0000 Uiso D U . . . . .
C20 C 0.4036(9) 0.1453(6) 0.7203(6) 0.0181(13) 1.0000 Uiso D U . . . . .
C22 C -0.1260(8) 0.3750(6) 0.2343(5) 0.0255(13) 1.0000 Uiso D U . . . . .
C30 C 0.4114(7) 0.0384(6) 0.6778(7) 0.0194(13) 1.0000 Uiso D U . . . . .
C33 C -0.0990(7) 0.4721(6) 0.2972(5) 0.0276(14) 1.0000 Uiso D U . . . . .
C44 C -0.0958(6) 0.2157(7) 0.3386(5) 0.0230(13) 1.0000 Uiso D U . . . . .
C50 C 0.6431(7) -0.0760(6) 0.6313(6) 0.0282(16) 1.0000 Uiso D U . . . . .
C55 C 0.1316(7) 0.5670(6) 0.5234(6) 0.0327(16) 1.0000 Uiso D U . . . . .
C66 C -0.1548(13) 0.8220(6) 0.3477(10) 0.0499(19) 1.0000 Uiso D U . . . . .
C220 C -0.1051(8) 0.1832(6) 0.1914(5) 0.0218(13) 1.0000 Uiso D U . . . . .
C330 C -0.0835(6) 0.0642(5) 0.2208(5) 0.0198(13) 1.0000 Uiso D U . . . . .
C550 C 0.1304(8) -0.0499(7) 0.4692(7) 0.0444(19) 1.0000 Uiso D U . . . . .
N1 N 0.6576(8) 0.4792(6) 0.6591(6) 0.0233(17) 1.0000 Uiso D U . . . . .
N2 N 0.5500(8) 0.5962(6) 0.5634(6) 0.0221(17) 1.0000 Uiso D U . . . . .
N3 N 0.6884(8) 0.5780(6) 0.5600(6) 0.0245(17) 1.0000 Uiso D U . . . . .
N4 N 0.3928(10) 0.7586(6) 0.6006(6) 0.0376(19) 1.0000 Uiso D U . . . . .
N5 N 0.3565(11) 0.8703(6) 0.4844(7) 0.037(2) 1.0000 Uiso D U . . . . .
N6 N 0.3346(10) 0.6836(7) 0.4673(6) 0.042(2) 1.0000 Uiso D U . . . . .
N10 N 0.6630(9) 0.0093(6) 0.6824(6) 0.0270(18) 1.0000 Uiso D U . . . . .
N11 N 0.1449(10) 0.4664(6) 0.4977(6) 0.0321(18) 1.0000 Uiso D U . . . . .
N20 N 0.5622(8) -0.0846(6) 0.5673(6) 0.0312(18) 1.0000 Uiso D U . . . . .
N22 N 0.0548(8) 0.6226(6) 0.4790(6) 0.0311(17) 1.0000 Uiso D U . . . . .
N30 N 0.7021(8) -0.1576(6) 0.6449(6) 0.0299(18) 1.0000 Uiso D U . . . . .
N33 N 0.1972(8) 0.6152(6) 0.5910(6) 0.0355(18) 1.0000 Uiso D U . . . . .
N44 N -0.1771(12) 0.9279(7) 0.3482(8) 0.050(2) 1.0000 Uiso D U . . . . .
N55 N -0.1666(13) 0.7513(7) 0.3993(9) 0.052(2) 1.0000 Uiso D U . . . . .
N66 N -0.1075(12) 0.7929(6) 0.3053(9) 0.052(2) 1.0000 Uiso D U . . . . .
N110 N 0.1565(10) 0.0338(6) 0.4347(7) 0.042(2) 1.0000 Uiso D U . . . . .
N220 N 0.0427(9) -0.0688(7) 0.4456(7) 0.050(2) 1.0000 Uiso D U . . . . .
N330 N 0.1908(9) -0.1136(7) 0.5309(6) 0.043(2) 1.0000 Uiso D U . . . . .
O1 O 0.5333(6) 0.2499(5) 0.7265(4) 0.0124(12) 1.0000 Uiso D U . . . . .
O2 O 0.4831(7) 0.4628(4) 0.6493(5) 0.0183(14) 1.0000 Uiso D U . . . . .
O3 O 0.3651(7) 0.5404(5) 0.6571(5) 0.0214(14) 1.0000 Uiso D U . . . . .
O4 O 0.4665(7) 0.2444(5) 0.5616(5) 0.0175(13) 1.0000 Uiso D U . . . . .
O5 O 0.3256(7) 0.2164(5) 0.5473(5) 0.0251(15) 1.0000 Uiso D U . . . . .
O6 O 0.6688(8) 0.2454(5) 0.6918(6) 0.0186(18) 1.0000 Uiso . . . . . . .
O11 O 0.0202(7) 0.2829(4) 0.2973(5) 0.0238(14) 1.0000 Uiso D U . . . . .
O20 O 0.4784(7) 0.0281(5) 0.6581(5) 0.0198(14) 1.0000 Uiso D U . . . . .
O22 O -0.0286(7) 0.4654(5) 0.3677(5) 0.0294(15) 1.0000 Uiso D U . . . . .
O30 O 0.3549(7) -0.0359(5) 0.6644(5) 0.0223(15) 1.0000 Uiso D U . . . . .
O33 O -0.1445(8) 0.5598(5) 0.2783(5) 0.0295(15) 1.0000 Uiso D U . . . . .
O44 O -0.0326(7) 0.2029(5) 0.4120(5) 0.0211(14) 1.0000 Uiso D U . . . . .
O55 O -0.1737(7) 0.1789(5) 0.3198(5) 0.0243(14) 1.0000 Uiso D U . . . . .
O66 O 0.1647(11) 0.2647(6) 0.4145(8) 0.059(3) 1.0000 Uiso . . . . . . .
O220 O -0.0103(7) 0.0427(4) 0.2870(5) 0.0219(14) 1.0000 Uiso D U . . . . .
O330 O -0.1400(7) -0.0106(4) 0.1848(5) 0.0205(14) 1.0000 Uiso D U . . . . .
H1 H 0.7171 0.4838 0.6968 0.0236 1.0000 Uiso . . . . . . .
H10 H 0.7199 0.0144 0.7171 0.0331 1.0000 Uiso . . . . . . .
H11 H 0.1934 0.4320 0.5342 0.0372 1.0000 Uiso . . . . . . .
H110 H 0.2132 0.0375 0.4474 0.0502 1.0000 Uiso . . . . . . .
H221 H 0.0464 0.6900 0.4959 0.0367 1.0000 Uiso . . . . . . .
H222 H 0.0126 0.5927 0.4328 0.0367 1.0000 Uiso . . . . . . .
H331 H 0.1889 0.6821 0.6077 0.0413 1.0000 Uiso . . . . . . .
H332 H 0.2486 0.5798 0.6180 0.0413 1.0000 Uiso . . . . . . .
H3301 H 0.1713 -0.1695 0.5528 0.0513 1.0000 Uiso . . . . . . .
H3302 H 0.2475 -0.0998 0.5482 0.0513 1.0000 Uiso . . . . . . .
H2201 H 0.0235 -0.1248 0.4681 0.0596 1.0000 Uiso . . . . . . .
H2202 H 0.0009 -0.0255 0.4067 0.0596 1.0000 Uiso . . . . . . .
H441 H -0.1991 0.9517 0.3839 0.0595 1.0000 Uiso . . . . . . .
H442 H -0.1684 0.9758 0.3127 0.0595 1.0000 Uiso . . . . . . .
H551 H -0.1889 0.7748 0.4353 0.0606 1.0000 Uiso . . . . . . .
H552 H -0.1517 0.6810 0.3989 0.0606 1.0000 Uiso . . . . . . .
H661 H -0.0909 0.8443 0.2783 0.0611 1.0000 Uiso . . . . . . .
H662 H -0.0925 0.7226 0.3049 0.0611 1.0000 Uiso . . . . . . .
H41 H 0.4082 0.8170 0.6349 0.0458 1.0000 Uiso . . . . . . .
H42 H 0.3972 0.6904 0.6229 0.0458 1.0000 Uiso . . . . . . .
H51 H 0.3721 0.9297 0.5181 0.0456 1.0000 Uiso . . . . . . .
H52 H 0.3373 0.8782 0.4287 0.0456 1.0000 Uiso . . . . . . .
H61 H 0.3347 0.6168 0.4895 0.0512 1.0000 Uiso . . . . . . .
H62 H 0.3148 0.6913 0.4114 0.0512 1.0000 Uiso . . . . . . .
H21 H 0.5352 0.6421 0.5204 0.0255 1.0000 Uiso . . . . . . .
H22 H 0.5123 0.5793 0.5863 0.0255 1.0000 Uiso . . . . . . .
H31 H 0.7423 0.5485 0.5791 0.0279 1.0000 Uiso . . . . . . .
H32 H 0.6698 0.6242 0.5160 0.0279 1.0000 Uiso . . . . . . .
H301 H 0.7569 -0.1517 0.6874 0.0363 1.0000 Uiso . . . . . . .
H302 H 0.6888 -0.2173 0.6120 0.0363 1.0000 Uiso . . . . . . .
H201 H 0.5494 -0.1442 0.5332 0.0382 1.0000 Uiso . . . . . . .
H202 H 0.5215 -0.0335 0.5597 0.0382 1.0000 Uiso . . . . . . .
H223 H -0.1908 0.3598 0.2184 0.0303 1.0000 Uiso . . . . . . .
H224 H -0.1177 0.3991 0.1829 0.0303 1.0000 Uiso . . . . . . .
H2203 H -0.1716 0.1899 0.1584 0.0265 1.0000 Uiso . . . . . . .
H2204 H -0.0750 0.2018 0.1535 0.0265 1.0000 Uiso . . . . . . .
H23 H 0.4226 0.3638 0.7686 0.0214 1.0000 Uiso . . . . . . .
H24 H 0.3314 0.3411 0.6835 0.0214 1.0000 Uiso . . . . . . .
H203 H 0.4383 0.1386 0.7828 0.0219 1.0000 Uiso . . . . . . .
H204 H 0.3389 0.1589 0.7075 0.0219 1.0000 Uiso . . . . . . .
H66 H 0.2147 0.2494 0.4546 0.0682 1.0000 Uiso . . . . . . .
H6 H 0.7168 0.2688 0.7307 0.0229 1.0000 Uiso . . . . . . .

loop_
_atom_site_aniso_label
_atom_site_aniso_U_11
_atom_site_aniso_U_22
_atom_site_aniso_U_33
_atom_site_aniso_U_23
_atom_site_aniso_U_13
_atom_site_aniso_U_12
Cu1 0.027(3) 0.0077(6) 0.0248(10) 0.0010(7) 0.0144(16) 0.0017(10)
Cu2 0.025(3) 0.0075(6) 0.0217(10) -0.0016(7) 0.0103(15) 0.0008(10)
Cu10 0.036(3) 0.0175(7) 0.0325(12) 0.0001(8) 0.0188(18) 0.0043(11)
Cu20 0.025(3) 0.0159(7) 0.0276(11) -0.0025(8) 0.0069(17) 0.0000(11)

loop_
_atom_type_symbol
_atom_type_scat_dispersion_real
_atom_type_scat_dispersion_imag
_atom_type_scat_Cromer_Mann_a1
_atom_type_scat_Cromer_Mann_b1
_atom_type_scat_Cromer_Mann_a2
_atom_type_scat_Cromer_Mann_b2
_atom_type_scat_Cromer_Mann_a3
_atom_type_scat_Cromer_Mann_b3
_atom_type_scat_Cromer_Mann_a4
_atom_type_scat_Cromer_Mann_b4
_atom_type_scat_Cromer_Mann_c
_atom_type_scat_source
C 0.0000 0.0010 2.3100 20.8439 1.0200 10.2075 1.5886 0.5687 0.8650 51.6512 0.2156 'International Tables Vol C 4.2.6.8 and 6.1.1.4'
H 0.0000 0.0000 0.4930 10.5109 0.3229 26.1257 0.1402 3.1424 0.0408 57.7998 0.0030 'International Tables Vol C 4.2.6.8 and 6.1.1.4'
N 0.0010 0.0010 12.2126 0.0057 3.1322 9.8933 2.0125 28.9975 1.1663 0.5826 -11.5290 'International Tables Vol C 4.2.6.8 and 6.1.1.4'
O 0.0030 0.0030 3.0485 13.2771 2.2868 5.7011 1.5463 0.3239 0.8670 32.9089 0.2508 'International Tables Vol C 4.2.6.8 and 6.1.1.4'
Cu 0.2890 0.6150 13.3380 3.5828 7.1676 0.2470 5.6158 11.3966 1.6735 64.8126 1.1910 'International Tables Vol C 4.2.6.8 and 6.1.1.4'

loop_
_geom_angle_atom_site_label_1
_geom_angle_site_symmetry_1
_geom_angle_atom_site_label_2
_geom_angle_site_symmetry_2
_geom_angle_atom_site_label_3
_geom_angle_site_symmetry_3
_geom_angle
_geom_angle_publ_flag
O30 3_656 Cu1 . N1 . 85.8(3) yes
O30 3_656 Cu1 . O1 . 90.7(2) yes
N1 . Cu1 . O1 . 173.0(4) yes
O30 3_656 Cu1 . O2 . 88.5(3) yes
N1 . Cu1 . O2 . 92.0(4) yes
O1 . Cu1 . O2 . 94.0(3) yes
O30 3_656 Cu1 . O4 . 151.4(2) yes
N1 . Cu1 . O4 . 119.4(3) yes
O1 . Cu1 . O4 . 65.6(2) yes
O2 . Cu1 . O4 . 78.0(3) yes
O30 3_656 Cu1 . O6 . 109.6(4) yes
N1 . Cu1 . O6 . 94.1(4) yes
O1 . Cu1 . O6 . 81.3(3) yes
O2 . Cu1 . O6 . 161.2(4) yes
O4 . Cu1 . O6 . 83.5(3) yes
O30 3_656 Cu1 . H6 . 90.2 no
N1 . Cu1 . H6 . 83.3 no
O1 . Cu1 . H6 . 90.7 no
O2 . Cu1 . H6 . 175.1 no
O4 . Cu1 . H6 . 105.2 no
O6 . Cu1 . H6 . 21.6 no
O3 3_646 Cu2 . N10 . 82.9(3) yes
O3 3_646 Cu2 . O1 . 90.6(2) yes
N10 . Cu2 . O1 . 170.4(4) yes
O3 3_646 Cu2 . O4 . 148.8(2) yes
N10 . Cu2 . O4 . 123.6(3) yes
O1 . Cu2 . O4 . 64.8(2) yes
O3 3_646 Cu2 . O6 . 114.1(4) yes
N10 . Cu2 . O6 . 94.2(4) yes
O1 . Cu2 . O6 . 81.9(3) yes
O4 . Cu2 . O6 . 82.5(3) yes
O3 3_646 Cu2 . O20 . 85.9(3) yes
N10 . Cu2 . O20 . 93.0(4) yes
O1 . Cu2 . O20 . 93.7(3) yes
O4 . Cu2 . O20 . 77.5(3) yes
O6 . Cu2 . O20 . 159.4(4) yes
O330 3_555 Cu10 . N11 . 89.2(3) yes
O330 3_555 Cu10 . O11 . 88.8(3) yes
N11 . Cu10 . O11 . 174.8(5) yes
O330 3_555 Cu10 . O22 . 95.4(3) yes
N11 . Cu10 . O22 . 92.5(4) yes
O11 . Cu10 . O22 . 92.5(4) yes
O330 3_555 Cu10 . O44 . 152.9(2) yes
N11 . Cu10 . O44 . 118.0(3) yes
O11 . Cu10 . O44 . 64.2(2) yes
O22 . Cu10 . O44 . 83.9(3) yes
O330 3_555 Cu10 . O66 . 90.7(3) yes
N11 . Cu10 . O66 . 97.4(6) yes
O11 . Cu10 . O66 . 77.8(5) yes
O22 . Cu10 . O66 . 168.4(5) yes
O44 . Cu10 . O66 . 86.2(4) yes
N110 . Cu20 . O11 . 170.4(4) yes
N110 . Cu20 . O44 . 107.0(3) yes
O11 . Cu20 . O44 . 71.1(3) yes
N110 . Cu20 . O66 . 94.2(6) yes
O11 . Cu20 . O66 . 76.9(5) yes
O44 . Cu20 . O66 . 96.1(3) yes
N110 . Cu20 . O220 . 94.1(4) yes
O11 . Cu20 . O220 . 95.0(4) yes
O44 . Cu20 . O220 . 83.6(3) yes
O66 . Cu20 . O220 . 171.4(5) yes
C2 . C1 . C4 . 108.2(6) yes
C2 . C1 . C20 . 108.5(5) yes
C4 . C1 . C20 . 109.0(5) yes
C2 . C1 . O1 . 112.1(6) yes
C4 . C1 . O1 . 108.5(5) yes
C20 . C1 . O1 . 110.5(6) yes
C1 . C2 . C3 . 114.6(5) yes
C1 . C2 . H23 . 107.9 no
C3 . C2 . H23 . 108.0 no
C1 . C2 . H24 . 107.9 no
C3 . C2 . H24 . 108.4 no
H23 . C2 . H24 . 110.0 no
C2 . C3 . O2 . 119.2(6) yes
C2 . C3 . O3 . 118.7(5) yes
O2 . C3 . O3 . 121.8(6) yes
C1 . C4 . O4 . 117.4(6) yes
C1 . C4 . O5 . 116.4(5) yes
O4 . C4 . O5 . 126.1(6) yes
N1 . C5 . N2 . 122.4(6) yes
N1 . C5 . N3 . 119.3(6) yes
N2 . C5 . N3 . 118.3(6) yes
N4 . C6 . N5 . 120.5(6) yes
N4 . C6 . N6 . 119.4(6) yes
N5 . C6 . N6 . 119.8(6) yes
C22 . C11 . C44 . 109.4(5) yes
C22 . C11 . C220 . 108.4(5) yes
C44 . C11 . C220 . 108.6(5) yes
C22 . C11 . O11 . 111.5(6) yes
C44 . C11 . O11 . 108.7(5) yes
C220 . C11 . O11 . 110.3(6) yes
C1 . C20 . C30 . 112.0(5) yes
C1 . C20 . H203 . 109.0 no
C30 . C20 . H203 . 109.5 no
C1 . C20 . H204 . 108.1 no
C30 . C20 . H204 . 109.0 no
H203 . C20 . H204 . 109.2 no
C11 . C22 . C33 . 116.5(5) yes
C11 . C22 . H223 . 108.3 no
C33 . C22 . H223 . 107.2 no
C11 . C22 . H224 . 107.6 no
C33 . C22 . H224 . 107.8 no
H223 . C22 . H224 . 109.3 no
C20 . C30 . O20 . 117.7(6) yes
C20 . C30 . O30 . 119.7(6) yes
O20 . C30 . O30 . 122.7(6) yes
C22 . C33 . O22 . 120.4(6) yes
C22 . C33 . O33 . 119.3(6) yes
O22 . C33 . O33 . 120.2(6) yes
C11 . C44 . O44 . 119.0(6) yes
C11 . C44 . O55 . 118.1(5) yes
O44 . C44 . O55 . 122.4(6) yes
N10 . C50 . N20 . 120.4(7) yes
N10 . C50 . N30 . 120.1(7) yes
N20 . C50 . N30 . 119.5(6) yes
N11 . C55 . N22 . 120.1(7) yes
N11 . C55 . N33 . 119.6(7) yes
N22 . C55 . N33 . 120.1(6) yes
N44 . C66 . N55 . 120.1(6) yes
N44 . C66 . N66 . 119.1(6) yes
N55 . C66 . N66 . 119.8(7) yes
C11 . C220 . C330 . 112.4(5) yes
C11 . C220 . H2203 . 109.2 no
C330 . C220 . H2203 . 108.5 no
C11 . C220 . H2204 . 108.7 no
C330 . C220 . H2204 . 108.8 no
H2203 . C220 . H2204 . 109.1 no
C220 . C330 . O220 . 119.2(6) yes
C220 . C330 . O330 . 119.2(6) yes
O220 . C330 . O330 . 121.3(6) yes
N110 . C550 . N220 . 119.7(7) yes
N110 . C550 . N330 . 121.0(7) yes
N220 . C550 . N330 . 119.2(7) yes
C5 . N1 . Cu1 . 129.5(8) yes
C5 . N1 . H1 . 115.6 no
Cu1 . N1 . H1 . 114.9 no
C5 . N2 . H21 . 119.3 no
C5 . N2 . H22 . 119.1 no
H21 . N2 . H22 . 121.6 no
C5 . N3 . H31 . 120.4 no
C5 . N3 . H32 . 118.7 no
H31 . N3 . H32 . 120.8 no
C6 . N4 . H41 . 120.8 no
C6 . N4 . H42 . 120.1 no
H41 . N4 . H42 . 119.1 no
C6 . N5 . H51 . 119.7 no
C6 . N5 . H52 . 120.0 no
H51 . N5 . H52 . 120.3 no
C6 . N6 . H61 . 120.1 no
C6 . N6 . H62 . 120.0 no
H61 . N6 . H62 . 119.9 no
C50 . N10 . Cu2 . 131.5(8) yes
C50 . N10 . H10 . 114.5 no
Cu2 . N10 . H10 . 114.0 no
C55 . N11 . Cu10 . 133.0(8) yes
C55 . N11 . H11 . 114.1 no
Cu10 . N11 . H11 . 112.9 no
C50 . N20 . H201 . 119.3 no
C50 . N20 . H202 . 120.3 no
H201 . N20 . H202 . 120.3 no
C55 . N22 . H221 . 120.0 no
C55 . N22 . H222 . 120.6 no
H221 . N22 . H222 . 119.5 no
C50 . N30 . H301 . 119.7 no
C50 . N30 . H302 . 121.1 no
H301 . N30 . H302 . 119.1 no
C55 . N33 . H331 . 119.9 no
C55 . N33 . H332 . 119.6 no
H331 . N33 . H332 . 120.5 no
C66 . N44 . H441 . 120.7 no
C66 . N44 . H442 . 119.4 no
H441 . N44 . H442 . 119.9 no
C66 . N55 . H551 . 119.5 no
C66 . N55 . H552 . 119.9 no
H551 . N55 . H552 . 120.5 no
C66 . N66 . H661 . 119.4 no
C66 . N66 . H662 . 119.4 no
H661 . N66 . H662 . 121.2 no
C550 . N110 . Cu20 . 128.0(8) yes
C550 . N110 . H110 . 116.0 no
Cu20 . N110 . H110 . 116.0 no
C550 . N220 . H2201 . 121.3 no
C550 . N220 . H2202 . 121.3 no
H2201 . N220 . H2202 . 117.4 no
C550 . N330 . H3301 . 118.9 no
C550 . N330 . H3302 . 119.7 no
H3301 . N330 . H3302 . 121.4 no
C1 . O1 . Cu1 . 115.8(5) yes
C1 . O1 . Cu2 . 114.1(5) yes
Cu1 . O1 . Cu2 . 96.2(3) yes
C3 . O2 . Cu1 . 129.9(5) yes
Cu2 3_656 O3 . C3 . 107.4(8) yes
C4 . O4 . Cu1 . 99.2(4) yes
C4 . O4 . Cu2 . 92.7(5) yes
Cu1 . O4 . Cu2 . 63.8(2) yes
Cu1 . O6 . Cu2 . 95.4(4) yes
Cu1 . O6 . H6 . 100.1 no
Cu2 . O6 . H6 . 129.4 no
C11 . O11 . Cu20 . 109.4(4) yes
C11 . O11 . Cu10 . 118.1(4) yes
Cu20 . O11 . Cu10 . 92.6(4) yes
C30 . O20 . Cu2 . 127.5(5) yes
C33 . O22 . Cu10 . 129.8(5) yes
Cu1 3_646 O30 . C30 . 101.8(7) yes
Cu20 . O44 . C44 . 95.6(5) yes
Cu20 . O44 . Cu10 . 63.40(17) yes
C44 . O44 . Cu10 . 96.0(4) yes
Cu10 . O66 . Cu20 . 96.2(8) yes
Cu10 . O66 . H66 . 134.5 no
Cu20 . O66 . H66 . 119.7 no
C330 . O220 . Cu20 . 128.4(5) yes
Cu10 3_545 O330 . C330 . 106.0(6) yes
O6 . H6 . Cu1 . 58.3 no

loop_
_geom_bond_atom_site_label_1
_geom_bond_site_symmetry_1
_geom_bond_atom_site_label_2
_geom_bond_site_symmetry_2
_geom_bond_distance
_geom_bond_publ_flag
Cu1 . O30 3_656 2.587(8) yes
Cu1 . N1 . 1.937(8) yes
Cu1 . O1 . 1.924(6) yes
Cu1 . O2 . 1.936(9) yes
Cu1 . O4 . 2.680(9) yes
Cu1 . O6 . 1.935(8) yes
Cu1 . H6 . 2.240 no
Cu2 . O3 3_646 2.542(8) yes
Cu2 . N10 . 1.922(9) yes
Cu2 . O1 . 1.911(6) yes
Cu2 . O4 . 2.723(9) yes
Cu2 . O6 . 1.925(8) yes
Cu2 . O20 . 2.036(9) yes
Cu10 . O330 3_555 2.449(6) yes
Cu10 . N11 . 1.949(11) yes
Cu10 . O11 . 1.919(8) yes
Cu10 . O22 . 1.903(9) yes
Cu10 . O44 . 2.816(7) yes
Cu10 . O66 . 1.886(12) yes
Cu20 . N110 . 1.920(12) yes
Cu20 . O11 . 1.962(7) yes
Cu20 . O44 . 2.497(7) yes
Cu20 . O66 . 1.882(13) yes
Cu20 . O220 . 1.969(9) yes
C1 . C2 . 1.524(7) yes
C1 . C4 . 1.538(7) yes
C1 . C20 . 1.535(7) yes
C1 . O1 . 1.406(8) yes
C2 . C3 . 1.511(7) yes
C2 . H23 . 0.988 no
C2 . H24 . 0.986 no
C3 . O2 . 1.267(8) yes
C3 . O3 . 1.237(7) yes
C4 . O4 . 1.252(7) yes
C4 . O5 . 1.252(8) yes
C5 . N1 . 1.308(7) yes
C5 . N2 . 1.327(9) yes
C5 . N3 . 1.343(7) yes
C6 . N4 . 1.310(8) yes
C6 . N5 . 1.295(7) yes
C6 . N6 . 1.311(8) yes
C11 . C22 . 1.525(7) yes
C11 . C44 . 1.553(7) yes
C11 . C220 . 1.519(7) yes
C11 . O11 . 1.416(8) yes
C20 . C30 . 1.499(7) yes
C20 . H203 . 0.985 no
C20 . H204 . 0.998 no
C22 . C33 . 1.517(7) yes
C22 . H223 . 0.993 no
C22 . H224 . 0.988 no
C30 . O20 . 1.275(8) yes
C30 . O30 . 1.230(8) yes
C33 . O22 . 1.278(9) yes
C33 . O33 . 1.244(7) yes
C44 . O44 . 1.261(8) yes
C44 . O55 . 1.253(8) yes
C50 . N10 . 1.292(7) yes
C50 . N20 . 1.325(9) yes
C50 . N30 . 1.319(8) yes
C55 . N11 . 1.325(7) yes
C55 . N22 . 1.340(9) yes
C55 . N33 . 1.338(8) yes
C66 . N44 . 1.315(8) yes
C66 . N55 . 1.292(7) yes
C66 . N66 . 1.307(8) yes
C220 . C330 . 1.497(7) yes
C220 . H2203 . 0.997 no
C220 . H2204 . 0.987 no
C330 . O220 . 1.287(8) yes
C330 . O330 . 1.246(7) yes
C550 . N110 . 1.317(7) yes
C550 . N220 . 1.335(9) yes
C550 . N330 . 1.342(8) yes
N1 . H1 . 0.918 no
N2 . H21 . 0.867 no
N2 . H22 . 0.879 no
N3 . H31 . 0.874 no
N3 . H32 . 0.879 no
N4 . H41 . 0.880 no
N4 . H42 . 0.888 no
N5 . H51 . 0.882 no
N5 . H52 . 0.876 no
N6 . H61 . 0.882 no
N6 . H62 . 0.879 no
N10 . H10 . 0.873 no
N11 . H11 . 0.879 no
N20 . H201 . 0.887 no
N20 . H202 . 0.870 no
N22 . H221 . 0.884 no
N22 . H222 . 0.881 no
N30 . H301 . 0.891 no
N30 . H302 . 0.877 no
N33 . H331 . 0.876 no
N33 . H332 . 0.879 no
N44 . H441 . 0.874 no
N44 . H442 . 0.887 no
N55 . H551 . 0.881 no
N55 . H552 . 0.874 no
N66 . H661 . 0.876 no
N66 . H662 . 0.874 no
N110 . H110 . 0.859 no
N220 . H2201 . 0.890 no
N220 . H2202 . 0.893 no
N330 . H3301 . 0.887 no
N330 . H3302 . 0.861 no
O6 . H6 . 0.838 no
O66 . H66 . 0.840 no

loop_
_oxford_twin_element_scale_factors
0.4966(18)
0.5034(18)
